data_7150948
loop_
_publ_author_name
'Bentabed-Ababsa, Ghenia'
'Derdour, Aicha'
'Roisnel, Thierry'
'S\'aez, Jose A.'
'Domingo, Luis R.'
'Mongin, Florence'

_publ_section_title
;
 Polar [3 + 2] cycloaddition of ketones with electrophilically
 activated carbonyl ylides. Synthesis of spirocyclic dioxolane
 indolinones
;
_journal_issue 17
_journal_name_full 'Organic &amp; Biomolecular Chemistry'
_journal_page_first 3144
_journal_page_last 3157
_journal_paper_doi 10.1039/b804856h
_journal_volume 6
_journal_year 2008
_chemical_compound_source 'synthesis as described'
_chemical_formula_moiety 'C19 H12 Cl1 N3 O4'
_chemical_formula_sum 'C19 H12 Cl N3 O4'
_chemical_formula_weight 381.77
_chemical_name_systematic
;
?
;
_space_group_IT_number 14
_symmetry_cell_setting monoclinic
_symmetry_Int_Tables_number 14
_symmetry_space_group_name_Hall '-P 2yn'
_symmetry_space_group_name_H-M 'P 1 21/n 1'
_atom_sites_solution_hydrogens geom
_atom_sites_solution_primary direct
_atom_sites_solution_secondary difmap
_cell_angle_alpha 90
_cell_angle_beta 98.387(6)
_cell_angle_gamma 90
_cell_formula_units_Z 4
_cell_length_a 7.1149(11)
_cell_length_b 18.630(3)
_cell_length_c 13.388(2)
_cell_measurement_reflns_used 3618
_cell_measurement_temperature 100(2)
_cell_measurement_theta_max 27.37
_cell_measurement_theta_min 2.67
_cell_measurement_wavelength 0.71073
_cell_volume 1755.6(5)
_computing_cell_refinement 'Bruker SMART, 2006'
_computing_data_collection 'Bruker SMART, 2006'
_computing_data_reduction 'Bruker SAINT, 2006'
_computing_molecular_graphics 'Ortep-3 for Windows (Farrugia, 1997)'
_computing_publication_material 'WinGX publication routines (Farrugia, 1999)'
_computing_structure_refinement 'SHELXL-97 (Sheldrick, 1997)'
_computing_structure_solution 'SIR97 (Altomare et al., 1999)'
_diffrn_ambient_temperature 100(2)
_diffrn_detector 'CCD plate'
_diffrn_measured_fraction_theta_full 0.991
_diffrn_measured_fraction_theta_max 0.991
_diffrn_measurement_device_type 'APEXII, Bruker-AXS'
_diffrn_measurement_method 'CCD rotation images, thin slices'
_diffrn_radiation_monochromator graphite
_diffrn_radiation_probe x-ray
_diffrn_radiation_type MoK\a
_diffrn_radiation_wavelength 0.71073
_diffrn_reflns_av_R_equivalents 0.0482
_diffrn_reflns_av_unetI/netI 0.0439
_diffrn_reflns_limit_h_max 9
_diffrn_reflns_limit_h_min -9
_diffrn_reflns_limit_k_max 24
_diffrn_reflns_limit_k_min -22
_diffrn_reflns_limit_l_max 17
_diffrn_reflns_limit_l_min -16
_diffrn_reflns_number 18548
_diffrn_reflns_theta_full 27.55
_diffrn_reflns_theta_max 27.55
_diffrn_reflns_theta_min 3.07
_exptl_absorpt_coefficient_mu 0.249
_exptl_absorpt_correction_T_max 0.951
_exptl_absorpt_correction_T_min 0.883
_exptl_absorpt_correction_type multi-scan
_exptl_absorpt_process_details
;
[Sheldrick, G.M. (2002). SADABS Bruker AXS Inc., Madison, Wisconsin, USA]
;
_exptl_crystal_colour colourless
_exptl_crystal_density_diffrn 1.444
_exptl_crystal_density_method 'not measured'
_exptl_crystal_description prism
_exptl_crystal_F_000 784
_exptl_crystal_size_max 0.5
_exptl_crystal_size_mid 0.25
_exptl_crystal_size_min 0.2
_refine_diff_density_max 1.468
_refine_diff_density_min -0.435
_refine_diff_density_rms 0.086
_refine_ls_extinction_method none
_refine_ls_goodness_of_fit_ref 1.052
_refine_ls_hydrogen_treatment mixed
_refine_ls_matrix_type full
_refine_ls_number_parameters 248
_refine_ls_number_reflns 4026
_refine_ls_number_restraints 0
_refine_ls_restrained_S_all 1.052
_refine_ls_R_factor_all 0.0887
_refine_ls_R_factor_gt 0.0682
_refine_ls_shift/su_max 0.002
_refine_ls_shift/su_mean 0
_refine_ls_structure_factor_coef Fsqd
_refine_ls_weighting_details 'calc w=1/[\s^2^(Fo^2^)+(0.1051P)^2^+2.5426P] where P=(Fo^2^+2Fc^2^)/3'
_refine_ls_weighting_scheme calc
_refine_ls_wR_factor_gt 0.1876
_refine_ls_wR_factor_ref 0.2032
_reflns_number_gt 3013
_reflns_number_total 4026
_reflns_threshold_expression >2sigma(I)
_cod_data_source_file b804856h.txt
_cod_data_source_block 18b
_cod_original_sg_symbol_H-M 'P 21/n'
_cod_database_code 7150948

loop_
_symmetry_equiv_pos_as_xyz
'x, y, z'
'-x+1/2, y+1/2, -z+1/2'
'-x, -y, -z'
'x-1/2, -y-1/2, z-1/2'

loop_
_atom_site_label
_atom_site_type_symbol
_atom_site_fract_x
_atom_site_fract_y
_atom_site_fract_z
_atom_site_U_iso_or_equiv
_atom_site_adp_type
_atom_site_occupancy
_atom_site_calc_flag
_atom_site_refinement_flags
_atom_site_disorder_assembly
_atom_site_disorder_group
C1 C 0.4805(5) 0.01226(18) 0.7383(3) 0.0324(7) Uani 1 d . . .
H1 H 0.5915 -0.0207 0.7382 0.039 Uiso 1 calc R . .
C2 C 0.5714(4) 0.07535(14) 0.8821(2) 0.0197(6) Uani 1 d . . .
C3 C 0.5918(4) 0.12578(15) 0.7884(2) 0.0201(6) Uani 1 d . . .
C4 C 0.7667(4) 0.04111(15) 0.9239(2) 0.0221(6) Uani 1 d . . .
C5 C 0.3500(4) 0.14334(15) 0.9886(2) 0.0225(6) Uani 1 d . . .
H5 H 0.2427 0.1447 0.9372 0.027 Uiso 1 calc R . .
C6 C 0.3454(4) 0.17358(16) 1.0827(2) 0.0267(6) Uani 1 d . . .
C7 C 0.5018(4) 0.17310(16) 1.1575(2) 0.0257(6) Uani 1 d . . .
H7 H 0.4944 0.1959 1.2203 0.031 Uiso 1 calc R . .
C8 C 0.6687(4) 0.13972(15) 1.1417(2) 0.0234(6) Uani 1 d . . .
H8 H 0.7767 0.1388 1.1926 0.028 Uiso 1 calc R . .
C9 C 0.5174(4) 0.11132(14) 0.9730(2) 0.0198(6) Uani 1 d . . .
C10 C 0.6719(4) 0.10814(14) 1.0496(2) 0.0202(6) Uani 1 d . . .
C11 C 0.3052(5) -0.01681(18) 0.6746(2) 0.0315(7) Uani 1 d . . .
C12 C 0.1277(5) 0.0053(2) 0.6852(3) 0.0384(8) Uani 1 d . . .
H12 H 0.1122 0.044 0.7295 0.046 Uiso 1 calc R . .
C13 C -0.0256(5) -0.0261(2) 0.6345(3) 0.0430(9) Uani 1 d . . .
H13 H -0.1482 -0.0085 0.6418 0.052 Uiso 1 calc R . .
C14 C -0.0100(5) -0.08237(19) 0.5734(3) 0.0370(8) Uani 1 d . . .
C15 C 0.1649(6) -0.10743(18) 0.5557(3) 0.0408(9) Uani 1 d . . .
H15 H 0.1758 -0.1457 0.5101 0.049 Uiso 1 calc R . .
C16 C 0.3302(5) -0.0727(2) 0.6099(3) 0.0387(8) Uani 1 d . . .
H16 H 0.4542 -0.088 0.6013 0.046 Uiso 1 calc R . .
C17 C -0.1661(5) -0.1749(2) 0.4648(3) 0.0462(9) Uani 1 d . . .
H17A H -0.1153 -0.1612 0.4033 0.069 Uiso 1 calc R . .
H17B H -0.2932 -0.1954 0.4466 0.069 Uiso 1 calc R . .
H17C H -0.0822 -0.2105 0.5022 0.069 Uiso 1 calc R . .
C18 C 0.4739(4) 0.19107(16) 0.7896(2) 0.0237(6) Uani 1 d . . .
C19 C 0.7903(4) 0.14792(16) 0.7863(2) 0.0242(6) Uani 1 d . . .
N1 N 0.8175(3) 0.06684(13) 1.01727(19) 0.0223(5) Uani 1 d . . .
HN1 H 0.908(6) 0.053(2) 1.051(3) 0.05 Uiso 1 d . . .
N2 N 0.3823(4) 0.24086(16) 0.7922(2) 0.0362(7) Uani 1 d . . .
N3 N 0.9444(4) 0.16431(16) 0.7884(2) 0.0356(7) Uani 1 d . . .
O1 O 0.5218(3) 0.08456(12) 0.70332(15) 0.0305(5) Uani 1 d . . .
O2 O 0.4405(3) 0.02443(10) 0.83711(14) 0.0219(4) Uani 1 d . . .
O3 O 0.8522(3) -0.00107(12) 0.87770(15) 0.0273(5) Uani 1 d . . .
O4 O -0.1770(4) -0.11302(16) 0.5262(2) 0.0497(7) Uani 1 d . . .
Cl1 Cl 0.13552(10) 0.21292(5) 1.10636(7) 0.0415(3) Uani 1 d . . .

loop_
_atom_site_aniso_label
_atom_site_aniso_U_11
_atom_site_aniso_U_22
_atom_site_aniso_U_33
_atom_site_aniso_U_23
_atom_site_aniso_U_13
_atom_site_aniso_U_12
C1 0.0306(15) 0.0317(17) 0.0359(18) -0.0023(13) 0.0084(13) -0.0001(12)
C2 0.0200(12) 0.0171(13) 0.0229(14) -0.0004(10) 0.0056(10) -0.0005(10)
C3 0.0184(12) 0.0211(14) 0.0212(14) 0.0003(10) 0.0037(10) -0.0014(10)
C4 0.0243(13) 0.0190(14) 0.0239(14) 0.0026(11) 0.0061(11) 0.0027(10)
C5 0.0178(12) 0.0228(14) 0.0272(15) -0.0020(11) 0.0042(11) -0.0018(10)
C6 0.0211(13) 0.0257(15) 0.0352(17) -0.0061(12) 0.0101(12) -0.0007(11)
C7 0.0276(14) 0.0240(15) 0.0268(15) -0.0070(11) 0.0078(11) -0.0025(11)
C8 0.0236(13) 0.0213(14) 0.0252(15) -0.0019(11) 0.0035(11) -0.0022(10)
C9 0.0222(13) 0.0164(13) 0.0215(14) 0.0001(10) 0.0062(10) -0.0020(10)
C10 0.0208(12) 0.0153(13) 0.0250(14) 0.0001(10) 0.0049(10) 0.0006(10)
C11 0.0368(16) 0.0321(17) 0.0260(16) -0.0026(13) 0.0060(13) -0.0116(13)
C12 0.0408(18) 0.0378(19) 0.0389(19) -0.0020(15) 0.0138(15) 0.0076(15)
C13 0.0402(19) 0.047(2) 0.044(2) 0.0004(17) 0.0136(16) 0.0054(16)
C14 0.0306(16) 0.0360(19) 0.042(2) 0.0088(15) -0.0032(14) -0.0074(13)
C15 0.072(3) 0.0235(17) 0.0269(17) -0.0076(13) 0.0055(16) 0.0071(16)
C16 0.0317(16) 0.050(2) 0.0355(19) 0.0037(15) 0.0096(14) 0.0153(15)
C17 0.045(2) 0.043(2) 0.046(2) -0.0140(17) -0.0086(16) -0.0075(16)
C18 0.0195(12) 0.0275(15) 0.0246(15) 0.0088(11) 0.0054(11) 0.0025(11)
C19 0.0228(13) 0.0235(15) 0.0272(15) 0.0029(11) 0.0064(11) 0.0027(11)
N1 0.0217(11) 0.0220(13) 0.0230(12) -0.0001(9) 0.0023(9) 0.0052(9)
N2 0.0313(14) 0.0389(16) 0.0408(17) 0.0158(13) 0.0128(12) 0.0105(12)
N3 0.0225(12) 0.0363(16) 0.0490(18) 0.0110(13) 0.0082(12) 0.0009(11)
O1 0.0408(12) 0.0308(12) 0.0201(11) -0.0010(8) 0.0049(9) -0.0137(9)
O2 0.0251(10) 0.0198(10) 0.0212(10) -0.0025(7) 0.0051(8) -0.0044(7)
O3 0.0300(11) 0.0282(11) 0.0240(11) -0.0021(8) 0.0049(8) 0.0110(8)
O4 0.0409(14) 0.0544(18) 0.0512(17) -0.0090(13) -0.0017(12) -0.0071(12)
Cl1 0.0223(4) 0.0554(6) 0.0483(5) -0.0230(4) 0.0108(3) 0.0028(3)

loop_
_atom_type_symbol
_atom_type_description
_atom_type_scat_dispersion_real
_atom_type_scat_dispersion_imag
_atom_type_scat_source
C C 0.0033 0.0016 'International Tables Vol C Tables 4.2.6.8 and 6.1.1.4'
H H 0 0 'International Tables Vol C Tables 4.2.6.8 and 6.1.1.4'
N N 0.0061 0.0033 'International Tables Vol C Tables 4.2.6.8 and 6.1.1.4'
O O 0.0106 0.006 'International Tables Vol C Tables 4.2.6.8 and 6.1.1.4'
Cl Cl 0.1484 0.1585 'International Tables Vol C Tables 4.2.6.8 and 6.1.1.4'

loop_
_geom_angle_atom_site_label_1
_geom_angle_atom_site_label_2
_geom_angle_atom_site_label_3
_geom_angle
_geom_angle_site_symmetry_1
_geom_angle_site_symmetry_3
_geom_angle_publ_flag
O2 C1 O1 103.2(2) . . ?
O2 C1 C11 109.0(3) . . ?
O1 C1 C11 109.6(3) . . ?
O2 C1 H1 111.6 . . ?
O1 C1 H1 111.6 . . ?
C11 C1 H1 111.6 . . ?
O2 C2 C9 114.9(2) . . ?
O2 C2 C4 112.3(2) . . ?
C9 C2 C4 102.3(2) . . ?
O2 C2 C3 101.1(2) . . ?
C9 C2 C3 116.3(2) . . ?
C4 C2 C3 110.2(2) . . ?
O1 C3 C19 111.4(2) . . ?
O1 C3 C18 108.9(2) . . ?
C19 C3 C18 108.5(2) . . ?
O1 C3 C2 104.7(2) . . ?
C19 C3 C2 112.2(2) . . ?
C18 C3 C2 111.1(2) . . ?
O3 C4 N1 128.2(3) . . ?
O3 C4 C2 124.6(3) . . ?
N1 C4 C2 107.1(2) . . ?
C9 C5 C6 116.8(3) . . ?
C9 C5 H5 121.6 . . ?
C6 C5 H5 121.6 . . ?
C7 C6 C5 122.2(3) . . ?
C7 C6 Cl1 119.5(2) . . ?
C5 C6 Cl1 118.3(2) . . ?
C8 C7 C6 120.6(3) . . ?
C8 C7 H7 119.7 . . ?
C6 C7 H7 119.7 . . ?
C10 C8 C7 117.3(3) . . ?
C10 C8 H8 121.4 . . ?
C7 C8 H8 121.4 . . ?
C5 C9 C10 121.1(3) . . ?
C5 C9 C2 130.7(3) . . ?
C10 C9 C2 108.3(2) . . ?
C8 C10 C9 122.0(3) . . ?
C8 C10 N1 128.4(3) . . ?
C9 C10 N1 109.6(2) . . ?
C12 C11 C16 120.1(3) . . ?
C12 C11 C1 122.6(3) . . ?
C16 C11 C1 117.0(3) . . ?
C13 C12 C11 121.3(3) . . ?
C13 C12 H12 119.4 . . ?
C11 C12 H12 119.4 . . ?
C12 C13 C14 121.2(3) . . ?
C12 C13 H13 119.4 . . ?
C14 C13 H13 119.4 . . ?
C13 C14 C15 121.6(3) . . ?
C13 C14 O4 117.2(3) . . ?
C15 C14 O4 121.2(3) . . ?
C14 C15 C16 116.8(3) . . ?
C14 C15 H15 121.6 . . ?
C16 C15 H15 121.6 . . ?
C11 C16 C15 118.9(3) . . ?
C11 C16 H16 120.5 . . ?
C15 C16 H16 120.5 . . ?
O4 C17 H17A 109.5 . . ?
O4 C17 H17B 109.5 . . ?
H17A C17 H17B 109.5 . . ?
O4 C17 H17C 109.5 . . ?
H17A C17 H17C 109.5 . . ?
H17B C17 H17C 109.5 . . ?
N2 C18 C3 178.8(3) . . ?
N3 C19 C3 177.4(3) . . ?
C4 N1 C10 111.8(2) . . ?
C4 N1 HN1 121(3) . . ?
C10 N1 HN1 126(3) . . ?
C3 O1 C1 107.8(2) . . ?
C2 O2 C1 107.4(2) . . ?
C14 O4 C17 118.8(3) . . ?

loop_
_geom_bond_atom_site_label_1
_geom_bond_atom_site_label_2
_geom_bond_distance
_geom_bond_site_symmetry_2
_geom_bond_publ_flag
C1 O2 1.411(4) . ?
C1 O1 1.470(4) . ?
C1 C11 1.506(4) . ?
C1 H1 1 . ?
C2 O2 1.402(3) . ?
C2 C9 1.488(4) . ?
C2 C4 1.557(4) . ?
C2 C3 1.590(4) . ?
C3 O1 1.404(3) . ?
C3 C19 1.476(4) . ?
C3 C18 1.479(4) . ?
C4 O3 1.217(3) . ?
C4 N1 1.338(4) . ?
C5 C9 1.375(4) . ?
C5 C6 1.385(4) . ?
C5 H5 0.95 . ?
C6 C7 1.385(4) . ?
C6 Cl1 1.734(3) . ?
C7 C8 1.384(4) . ?
C7 H7 0.95 . ?
C8 C10 1.370(4) . ?
C8 H8 0.95 . ?
C9 C10 1.390(4) . ?
C10 N1 1.409(3) . ?
C11 C12 1.356(5) . ?
C11 C16 1.382(5) . ?
C12 C13 1.333(5) . ?
C12 H12 0.95 . ?
C13 C14 1.344(5) . ?
C13 H13 0.95 . ?
C14 C15 1.381(5) . ?
C14 O4 1.384(4) . ?
C15 C16 1.442(5) . ?
C15 H15 0.95 . ?
C16 H16 0.95 . ?
C17 O4 1.425(5) . ?
C17 H17A 0.98 . ?
C17 H17B 0.98 . ?
C17 H17C 0.98 . ?
C18 N2 1.137(4) . ?
C19 N3 1.134(4) . ?
N1 HN1 0.77(4) . ?

loop_
_geom_torsion_atom_site_label_1
_geom_torsion_atom_site_label_2
_geom_torsion_atom_site_label_3
_geom_torsion_atom_site_label_4
_geom_torsion
_geom_torsion_site_symmetry_1
_geom_torsion_site_symmetry_2
_geom_torsion_site_symmetry_3
_geom_torsion_site_symmetry_4
_geom_torsion_publ_flag
O2 C2 C3 O1 -18.0(2) . . . . ?
C9 C2 C3 O1 -143.2(2) . . . . ?
C4 C2 C3 O1 100.9(2) . . . . ?
O2 C2 C3 C19 -139.0(2) . . . . ?
C9 C2 C3 C19 95.8(3) . . . . ?
C4 C2 C3 C19 -20.0(3) . . . . ?
O2 C2 C3 C18 99.4(2) . . . . ?
C9 C2 C3 C18 -25.8(3) . . . . ?
C4 C2 C3 C18 -141.6(2) . . . . ?
O2 C2 C4 O3 46.9(4) . . . . ?
C9 C2 C4 O3 170.6(3) . . . . ?
C3 C2 C4 O3 -65.0(3) . . . . ?
O2 C2 C4 N1 -133.1(2) . . . . ?
C9 C2 C4 N1 -9.3(3) . . . . ?
C3 C2 C4 N1 115.0(2) . . . . ?
C9 C5 C6 C7 1.1(4) . . . . ?
C9 C5 C6 Cl1 -178.7(2) . . . . ?
C5 C6 C7 C8 -2.2(5) . . . . ?
Cl1 C6 C7 C8 177.6(2) . . . . ?
C6 C7 C8 C10 0.4(4) . . . . ?
C6 C5 C9 C10 1.7(4) . . . . ?
C6 C5 C9 C2 -178.9(3) . . . . ?
O2 C2 C9 C5 -48.9(4) . . . . ?
C4 C2 C9 C5 -170.9(3) . . . . ?
C3 C2 C9 C5 68.9(4) . . . . ?
O2 C2 C9 C10 130.5(2) . . . . ?
C4 C2 C9 C10 8.5(3) . . . . ?
C3 C2 C9 C10 -111.7(3) . . . . ?
C7 C8 C10 C9 2.4(4) . . . . ?
C7 C8 C10 N1 -175.1(3) . . . . ?
C5 C9 C10 C8 -3.5(4) . . . . ?
C2 C9 C10 C8 177.0(3) . . . . ?
C5 C9 C10 N1 174.4(2) . . . . ?
C2 C9 C10 N1 -5.1(3) . . . . ?
O2 C1 C11 C12 36.4(4) . . . . ?
O1 C1 C11 C12 -75.9(4) . . . . ?
O2 C1 C11 C16 -137.6(3) . . . . ?
O1 C1 C11 C16 110.1(3) . . . . ?
C16 C11 C12 C13 0.3(5) . . . . ?
C1 C11 C12 C13 -173.5(3) . . . . ?
C11 C12 C13 C14 2.0(6) . . . . ?
C12 C13 C14 C15 -3.8(6) . . . . ?
C12 C13 C14 O4 178.0(3) . . . . ?
C13 C14 C15 C16 3.0(5) . . . . ?
O4 C14 C15 C16 -178.9(3) . . . . ?
C12 C11 C16 C15 -1.0(5) . . . . ?
C1 C11 C16 C15 173.2(3) . . . . ?
C14 C15 C16 C11 -0.6(5) . . . . ?
O1 C3 C18 N2 118(16) . . . . ?
C19 C3 C18 N2 -120(16) . . . . ?
C2 C3 C18 N2 3(16) . . . . ?
O1 C3 C19 N3 -137(7) . . . . ?
C18 C3 C19 N3 104(7) . . . . ?
C2 C3 C19 N3 -20(7) . . . . ?
O3 C4 N1 C10 -173.1(3) . . . . ?
C2 C4 N1 C10 6.8(3) . . . . ?
C8 C10 N1 C4 176.4(3) . . . . ?
C9 C10 N1 C4 -1.3(3) . . . . ?
C19 C3 O1 C1 115.9(3) . . . . ?
C18 C3 O1 C1 -124.6(2) . . . . ?
C2 C3 O1 C1 -5.7(3) . . . . ?
O2 C1 O1 C3 27.5(3) . . . . ?
C11 C1 O1 C3 143.5(3) . . . . ?
C9 C2 O2 C1 162.3(2) . . . . ?
C4 C2 O2 C1 -81.3(3) . . . . ?
C3 C2 O2 C1 36.2(3) . . . . ?
O1 C1 O2 C2 -40.9(3) . . . . ?
C11 C1 O2 C2 -157.4(2) . . . . ?
C13 C14 O4 C17 -177.0(3) . . . . ?
C15 C14 O4 C17 4.8(5) . . . . ?
